data_7212238
loop_
_publ_author_name
'Constable, Edwin C.'
'Zhang, Guoqi'
'Housecroft, Catherine E.'
'Neuburger, Markus'
'Zampese, Jennifer A.'

_publ_section_title
;
 Host--guest chemistry of a chiral Schiff base copper(ii) complex: can
 chiral information be transferred to the guest cation?
;
_journal_issue 6
_journal_name_full CrystEngComm
_journal_page_first 1764
_journal_paper_doi 10.1039/b922929a
_journal_volume 12
_journal_year 2010
_chemical_absolute_configuration ad
_chemical_formula_moiety 'C25 H32 Cl Cu N2 Na O9, C H4 O'
_chemical_formula_sum 'C26 H36 Cl Cu N2 Na O10'
_chemical_formula_weight 658.56
_chemical_name_systematic
;
?
;
_space_group_IT_number 1
_symmetry_cell_setting triclinic
_symmetry_space_group_name_Hall 'P 1'
_symmetry_space_group_name_H-M 'P 1'
_atom_sites_solution_hydrogens geom
_atom_sites_solution_primary direct
_atom_sites_solution_secondary difmap
_audit_creation_method SHELXL-97
_cell_angle_alpha 95.73(3)
_cell_angle_beta 103.29(3)
_cell_angle_gamma 91.14(3)
_cell_formula_units_Z 2
_cell_length_a 8.2295(16)
_cell_length_b 12.197(2)
_cell_length_c 14.914(3)
_cell_measurement_temperature 173(2)
_cell_volume 1448.2(5)
_computing_cell_refinement 'Stoe IPDS'
_computing_data_collection 'Stoe IPDS'
_computing_data_reduction 'Stoe IPDS'
_computing_molecular_graphics 'Bruker SHELXTL'
_computing_publication_material 'Bruker SHELXTL'
_computing_structure_refinement 'SHELXL-97 (Sheldrick, 1997)'
_computing_structure_solution 'SHELXS-97 (Sheldrick, 1990)'
_diffrn_ambient_temperature 173(2)
_diffrn_measured_fraction_theta_full 0.987
_diffrn_measured_fraction_theta_max 0.987
_diffrn_measurement_device_type 'Stoe IPDS'
_diffrn_measurement_method '\w scans'
_diffrn_radiation_monochromator graphite
_diffrn_radiation_source 'fine-focus sealed tube'
_diffrn_radiation_type MoK\a
_diffrn_radiation_wavelength 0.71073
_diffrn_reflns_av_R_equivalents 0.0424
_diffrn_reflns_av_sigmaI/netI 0.0262
_diffrn_reflns_limit_h_max 11
_diffrn_reflns_limit_h_min -11
_diffrn_reflns_limit_k_max 16
_diffrn_reflns_limit_k_min -16
_diffrn_reflns_limit_l_max 20
_diffrn_reflns_limit_l_min -20
_diffrn_reflns_number 33078
_diffrn_reflns_theta_full 29.00
_diffrn_reflns_theta_max 29.00
_diffrn_reflns_theta_min 2.55
_exptl_absorpt_coefficient_mu 0.920
_exptl_absorpt_correction_T_max 0.8744
_exptl_absorpt_correction_T_min 0.6084
_exptl_absorpt_correction_type multi-scan
_exptl_absorpt_process_details '(Blessing 1951)'
_exptl_crystal_colour brown
_exptl_crystal_density_diffrn 1.510
_exptl_crystal_density_method 'not measured'
_exptl_crystal_description block
_exptl_crystal_F_000 686
_exptl_crystal_size_max 0.60
_exptl_crystal_size_mid 0.15
_exptl_crystal_size_min 0.15
_refine_diff_density_max 0.498
_refine_diff_density_min -0.683
_refine_diff_density_rms 0.055
_refine_ls_abs_structure_details 'Flack H D (1983), Acta Cryst. A39, 876-881'
_refine_ls_abs_structure_Flack 0.012(5)
_refine_ls_extinction_method none
_refine_ls_goodness_of_fit_ref 1.032
_refine_ls_hydrogen_treatment mixed
_refine_ls_matrix_type full
_refine_ls_number_parameters 755
_refine_ls_number_reflns 14035
_refine_ls_number_restraints 5
_refine_ls_restrained_S_all 1.032
_refine_ls_R_factor_all 0.0305
_refine_ls_R_factor_gt 0.0294
_refine_ls_shift/su_max 0.010
_refine_ls_shift/su_mean 0.000
_refine_ls_structure_factor_coef Fsqd
_refine_ls_weighting_details 'calc w=1/[\s^2^(Fo^2^)+(0.0506P)^2^+0.3931P] where P=(Fo^2^+2Fc^2^)/3'
_refine_ls_weighting_scheme calc
_refine_ls_wR_factor_gt 0.0792
_refine_ls_wR_factor_ref 0.0801
_reflns_number_gt 13618
_reflns_number_total 14035
_reflns_threshold_expression >2sigma(I)
_cod_data_source_file b922929a.txt
_cod_data_source_block p1
_cod_depositor_comments
;
The following automatic conversions were performed:

'_symmetry_cell_setting' value 'Triclinic' changed to 'triclinic'
according to /home/saulius/struct/CIF-dictionaries/cif_core.dic
dictionary named 'cif_core.dic' version 2.4.2 from 2011-04-26.

Automatic conversion script
Id: cif_fix_values 1891 2012-01-12 08:04:46Z andrius 
;
_cod_original_sg_symbol_Hall P1
_cod_original_sg_symbol_H-M P1
_cod_database_code 7212238

loop_
_symmetry_equiv_pos_as_xyz
'x, y, z'

loop_
_atom_site_label
_atom_site_type_symbol
_atom_site_fract_x
_atom_site_fract_y
_atom_site_fract_z
_atom_site_U_iso_or_equiv
_atom_site_adp_type
_atom_site_occupancy
_atom_site_symmetry_multiplicity
_atom_site_calc_flag
_atom_site_refinement_flags
Cu1A Cu 0.76387(2) 1.194356(15) 1.469461(12) 0.01771(5) Uani 1 1 d .
Na1A Na 0.71069(11) 1.11893(8) 1.24698(6) 0.02281(18) Uani 1 1 d .
N1A N 0.6536(2) 1.16549(15) 1.56602(12) 0.0191(3) Uani 1 1 d .
N2A N 0.9141(2) 1.29111(14) 1.56483(12) 0.0189(3) Uani 1 1 d .
O1A O 0.4111(2) 1.02456(15) 1.22096(11) 0.0239(3) Uani 1 1 d .
O2A O 0.6049(2) 1.11279(15) 1.37403(12) 0.0231(3) Uani 1 1 d .
O3A O 0.8843(2) 1.21718(16) 1.37782(12) 0.0237(3) Uani 1 1 d .
O4A O 1.0153(2) 1.20889(15) 1.23550(12) 0.0232(3) Uani 1 1 d .
C1A C 0.3759(3) 1.0123(2) 1.05789(17) 0.0308(5) Uani 1 1 d .
H1A1 H 0.3598 1.0917 1.0579 0.046 Uiso 1 1 calc R
H1A2 H 0.3151 0.9739 0.9984 0.046 Uiso 1 1 calc R
H1A3 H 0.4953 0.9986 1.0671 0.046 Uiso 1 1 calc R
C2A C 0.3105(3) 0.9702(2) 1.13511(17) 0.0246(4) Uani 1 1 d .
H2AA H 0.1917 0.9875 1.1287 0.029 Uiso 1 1 calc R
H2AB H 0.3198 0.8892 1.1335 0.029 Uiso 1 1 calc R
C3A C 0.3554(3) 1.01354(18) 1.29938(16) 0.0188(4) Uani 1 1 d .
C4A C 0.4655(3) 1.06562(18) 1.38206(16) 0.0175(4) Uani 1 1 d .
C5A C 0.4153(3) 1.06211(19) 1.46629(16) 0.0203(4) Uani 1 1 d .
C6A C 0.2622(3) 1.0072(2) 1.46652(18) 0.0269(5) Uani 1 1 d .
H6AA H 0.2294 1.0045 1.5233 0.032 Uiso 1 1 calc R
C7A C 0.1612(3) 0.9581(2) 1.38646(19) 0.0296(5) Uani 1 1 d .
H7AA H 0.0586 0.9221 1.3879 0.035 Uiso 1 1 calc R
C8A C 0.2080(3) 0.96047(19) 1.30199(17) 0.0235(4) Uani 1 1 d .
H8AA H 0.1377 0.9253 1.2465 0.028 Uiso 1 1 calc R
C9A C 0.5138(3) 1.11082(18) 1.55342(15) 0.0208(4) Uani 1 1 d .
H9AA H 0.4721 1.1020 1.6067 0.025 Uiso 1 1 calc R
C10A C 0.7533(2) 1.20883(15) 1.65863(11) 0.0190(3) Uani 1 1 d .
H10A H 0.8405 1.1547 1.6786 0.023 Uiso 1 1 calc R
C11A C 0.6582(3) 1.22772(19) 1.73423(16) 0.0255(4) Uani 1 1 d .
H11A H 0.6052 1.1571 1.7428 0.031 Uiso 1 1 calc R
H11B H 0.5688 1.2798 1.7160 0.031 Uiso 1 1 calc R
C12A C 0.7770(3) 1.27467(18) 1.82501(12) 0.0274(4) Uani 1 1 d .
H12A H 0.7126 1.2909 1.8729 0.033 Uiso 1 1 calc R
H12B H 0.8589 1.2190 1.8465 0.033 Uiso 1 1 calc R
C13A C 0.8697(3) 1.37935(17) 1.81341(13) 0.0261(4) Uani 1 1 d .
H13A H 0.9493 1.4054 1.8726 0.031 Uiso 1 1 calc R
H13B H 0.7886 1.4375 1.7983 0.031 Uiso 1 1 calc R
C14A C 0.9654(3) 1.36072(19) 1.73658(16) 0.0224(4) Uani 1 1 d .
H14A H 1.0188 1.4312 1.7282 0.027 Uiso 1 1 calc R
H14B H 1.0541 1.3079 1.7539 0.027 Uiso 1 1 calc R
C15A C 0.8430(2) 1.31514(14) 1.64651(11) 0.0189(3) Uani 1 1 d .
H15A H 0.7564 1.3710 1.6312 0.023 Uiso 1 1 calc R
C16A C 1.0568(3) 1.32900(18) 1.55991(15) 0.0217(4) Uani 1 1 d .
H16A H 1.1225 1.3708 1.6136 0.026 Uiso 1 1 calc R
C17A C 1.1269(3) 1.3137(2) 1.47949(17) 0.0210(4) Uani 1 1 d .
C18A C 1.0359(3) 1.26099(19) 1.39345(16) 0.0189(4) Uani 1 1 d .
C19A C 1.1151(3) 1.25707(19) 1.31729(15) 0.0192(4) Uani 1 1 d .
C20A C 1.2763(3) 1.29713(19) 1.32871(17) 0.0227(4) Uani 1 1 d .
H20A H 1.3277 1.2913 1.2777 0.027 Uiso 1 1 calc R
C21A C 1.3657(3) 1.3468(2) 1.41572(18) 0.0249(4) Uani 1 1 d .
H21A H 1.4777 1.3738 1.4235 0.030 Uiso 1 1 calc R
C22A C 1.2916(3) 1.3561(2) 1.48911(18) 0.0246(5) Uani 1 1 d .
H22A H 1.3516 1.3916 1.5473 0.030 Uiso 1 1 calc R
C23A C 1.0774(3) 1.2173(2) 1.15406(16) 0.0267(5) Uani 1 1 d .
H23A H 1.1841 1.1796 1.1592 0.032 Uiso 1 1 calc R
H23B H 1.0975 1.2957 1.1462 0.032 Uiso 1 1 calc R
C24A C 0.9476(4) 1.1636(3) 1.0730(2) 0.0417(7) Uani 1 1 d .
H24A H 0.9143 1.0905 1.0864 0.063 Uiso 1 1 calc R
H24B H 0.9939 1.1559 1.0178 0.063 Uiso 1 1 calc R
H24C H 0.8498 1.2092 1.0617 0.063 Uiso 1 1 calc R
Cl1A Cl 0.77736(6) 0.83349(4) 1.17301(4) 0.02327(10) Uani 1 1 d .
O10A O 0.7849(3) 0.95144(16) 1.18162(19) 0.0453(5) Uani 1 1 d .
O11A O 0.8096(3) 0.7942(2) 1.26193(15) 0.0471(6) Uani 1 1 d .
O12A O 0.9011(2) 0.79530(18) 1.12543(15) 0.0391(5) Uani 1 1 d .
O13A O 0.6127(2) 0.79440(16) 1.11978(14) 0.0329(4) Uani 1 1 d .
O20A O 0.5988(3) 1.27461(17) 1.17901(15) 0.0362(4) Uani 1 1 d D
H2A H 0.572(4) 1.275(3) 1.1226(13) 0.043 Uiso 1 1 d D
C30A C 0.6947(4) 1.3735(2) 1.2134(3) 0.0469(8) Uani 1 1 d .
H30A H 0.7647 1.3659 1.2750 0.070 Uiso 1 1 calc R
H30B H 0.6200 1.4344 1.2176 0.070 Uiso 1 1 calc R
H30C H 0.7661 1.3888 1.1713 0.070 Uiso 1 1 calc R
Cu1B Cu 0.28887(2) 0.719239(15) 0.502942(13) 0.01788(6) Uani 1 1 d .
Na1B Na 0.34488(12) 0.79392(8) 0.72617(7) 0.02304(18) Uani 1 1 d .
N1B N 0.4223(2) 0.71989(15) 0.41294(12) 0.0191(3) Uani 1 1 d .
N2B N 0.1161(2) 0.64987(14) 0.40114(12) 0.0184(3) Uani 1 1 d .
O1B O 0.6450(2) 0.88670(15) 0.75258(12) 0.0231(3) Uani 1 1 d .
O2B O 0.4528(2) 0.79650(15) 0.59929(12) 0.0227(3) Uani 1 1 d .
O3B O 0.1679(2) 0.69910(15) 0.59434(12) 0.0227(3) Uani 1 1 d .
O4B O 0.0487(2) 0.69756(15) 0.74023(12) 0.0240(3) Uani 1 1 d .
C1B C 0.6787(4) 0.8995(2) 0.91478(18) 0.0331(5) Uani 1 1 d .
H1B1 H 0.5616 0.9187 0.9075 0.050 Uiso 1 1 calc R
H1B2 H 0.7447 0.9343 0.9744 0.050 Uiso 1 1 calc R
H1B3 H 0.6862 0.8192 0.9127 0.050 Uiso 1 1 calc R
C2B C 0.7448(3) 0.9394(2) 0.83800(17) 0.0255(5) Uani 1 1 d .
H2BA H 0.7382 1.0205 0.8395 0.031 Uiso 1 1 calc R
H2BB H 0.8632 0.9205 0.8446 0.031 Uiso 1 1 calc R
C3B C 0.7021(3) 0.89341(18) 0.67321(16) 0.0197(4) Uani 1 1 d .
C4B C 0.5940(3) 0.84123(19) 0.59168(17) 0.0194(4) Uani 1 1 d .
C5B C 0.6477(3) 0.83931(18) 0.50843(16) 0.0194(4) Uani 1 1 d .
C6B C 0.8013(3) 0.8921(2) 0.50769(19) 0.0257(5) Uani 1 1 d .
H6BA H 0.8353 0.8921 0.4510 0.031 Uiso 1 1 calc R
C7B C 0.9021(3) 0.9432(2) 0.58749(19) 0.0292(5) Uani 1 1 d .
H7BA H 1.0048 0.9790 0.5859 0.035 Uiso 1 1 calc R
C8B C 0.8534(3) 0.94279(19) 0.67189(18) 0.0234(4) Uani 1 1 d .
H8BA H 0.9245 0.9764 0.7277 0.028 Uiso 1 1 calc R
C9B C 0.5596(3) 0.77688(18) 0.42320(15) 0.0210(4) Uani 1 1 d .
H9BA H 0.6065 0.7780 0.3708 0.025 Uiso 1 1 calc R
C10B C 0.3502(2) 0.64354(15) 0.33033(11) 0.0195(3) Uani 1 1 d .
H10B H 0.3751 0.5672 0.3470 0.023 Uiso 1 1 calc R
C11B C 0.4150(3) 0.65723(19) 0.24450(15) 0.0247(4) Uani 1 1 d .
H11C H 0.5373 0.6484 0.2581 0.030 Uiso 1 1 calc R
H11D H 0.3926 0.7320 0.2255 0.030 Uiso 1 1 calc R
C12B C 0.3274(3) 0.57016(19) 0.16613(14) 0.0300(4) Uani 1 1 d .
H12C H 0.3653 0.5813 0.1092 0.036 Uiso 1 1 calc R
H12D H 0.3592 0.4959 0.1833 0.036 Uiso 1 1 calc R
C13B C 0.1380(3) 0.57625(19) 0.14649(13) 0.0281(4) Uani 1 1 d .
H13C H 0.0862 0.5158 0.0985 0.034 Uiso 1 1 calc R
H13D H 0.1053 0.6471 0.1219 0.034 Uiso 1 1 calc R
C14B C 0.0720(3) 0.56713(19) 0.23358(16) 0.0237(4) Uani 1 1 d .
H14C H -0.0497 0.5782 0.2195 0.028 Uiso 1 1 calc R
H14D H 0.0906 0.4925 0.2535 0.028 Uiso 1 1 calc R
C15B C 0.1603(2) 0.65274(15) 0.31107(11) 0.0188(3) Uani 1 1 d .
H15B H 0.1338 0.7271 0.2902 0.023 Uiso 1 1 calc R
C16B C -0.0230(3) 0.60713(18) 0.40854(16) 0.0204(4) Uani 1 1 d .
H16B H -0.0958 0.5731 0.3534 0.024 Uiso 1 1 calc R
C17B C -0.0789(3) 0.60620(19) 0.49371(17) 0.0200(4) Uani 1 1 d .
C18B C 0.0185(3) 0.65371(18) 0.58043(16) 0.0192(4) Uani 1 1 d .
C19B C -0.0540(3) 0.65282(18) 0.65864(16) 0.0195(4) Uani 1 1 d .
C20B C -0.2154(3) 0.61109(19) 0.64886(17) 0.0227(4) Uani 1 1 d .
H20B H -0.2632 0.6142 0.7012 0.027 Uiso 1 1 calc R
C21B C -0.3084(3) 0.56435(19) 0.56254(18) 0.0241(4) Uani 1 1 d .
H21B H -0.4186 0.5349 0.5566 0.029 Uiso 1 1 calc R
C22B C -0.2414(3) 0.56094(19) 0.48663(17) 0.0230(4) Uani 1 1 d .
H22B H -0.3047 0.5278 0.4284 0.028 Uiso 1 1 calc R
C23B C -0.0127(3) 0.6930(2) 0.82213(18) 0.0291(5) Uani 1 1 d .
H23C H -0.0370 0.6154 0.8307 0.035 Uiso 1 1 calc R
H23D H -0.1173 0.7333 0.8168 0.035 Uiso 1 1 calc R
C24B C 0.1192(4) 0.7453(3) 0.9035(2) 0.0412(6) Uani 1 1 d .
H24D H 0.2234 0.7068 0.9067 0.062 Uiso 1 1 calc R
H24E H 0.0816 0.7400 0.9608 0.062 Uiso 1 1 calc R
H24F H 0.1382 0.8231 0.8959 0.062 Uiso 1 1 calc R
Cl1B Cl 0.26967(6) 1.07590(5) 0.80159(4) 0.02457(10) Uani 1 1 d .
O10B O 0.2630(3) 0.95736(17) 0.7940(2) 0.0482(6) Uani 1 1 d .
O11B O 0.2469(4) 1.1143(3) 0.71216(17) 0.0595(7) Uani 1 1 d .
O12B O 0.1403(2) 1.11409(19) 0.84434(16) 0.0406(5) Uani 1 1 d .
O13B O 0.4298(2) 1.11568(17) 0.85869(14) 0.0321(4) Uani 1 1 d .
O20B O 0.4688(3) 0.64221(16) 0.79380(14) 0.0340(4) Uani 1 1 d D
H2B H 0.513(4) 0.643(3) 0.8474(13) 0.041 Uiso 1 1 d D
C30B C 0.3958(4) 0.5390(2) 0.7553(2) 0.0419(6) Uani 1 1 d .
H30D H 0.2937 0.5265 0.7768 0.063 Uiso 1 1 calc R
H30E H 0.4743 0.4817 0.7745 0.063 Uiso 1 1 calc R
H30F H 0.3680 0.5362 0.6876 0.063 Uiso 1 1 calc R
O40 O 0.4619(4) 1.2927(2) 0.99642(16) 0.0533(6) Uani 1 1 d .
H40 H 0.4639 1.2391 0.9568 0.080 Uiso 1 1 calc R
C40 C 0.3169(5) 1.3510(3) 0.9676(3) 0.0566(9) Uani 1 1 d .
H40A H 0.3480 1.4250 0.9553 0.085 Uiso 1 1 calc R
H40B H 0.2547 1.3569 1.0165 0.085 Uiso 1 1 calc R
H40C H 0.2467 1.3117 0.9110 0.085 Uiso 1 1 calc R
O50 O 0.5618(3) 0.62152(19) 0.97790(15) 0.0408(4) Uani 1 1 d .
H50 H 0.5787 0.6808 1.0132 0.061 Uiso 1 1 calc R
C50 C 0.6999(5) 0.5554(3) 1.0003(3) 0.0530(8) Uani 1 1 d .
H50A H 0.7983 0.5919 0.9878 0.080 Uiso 1 1 calc R
H50B H 0.6764 0.4838 0.9627 0.080 Uiso 1 1 calc R
H50C H 0.7216 0.5443 1.0661 0.080 Uiso 1 1 calc R

loop_
_atom_site_aniso_label
_atom_site_aniso_U_11
_atom_site_aniso_U_22
_atom_site_aniso_U_33
_atom_site_aniso_U_23
_atom_site_aniso_U_13
_atom_site_aniso_U_12
Cu1A 0.01542(10) 0.02224(12) 0.01497(11) 0.00132(8) 0.00316(8) -0.00359(9)
Na1A 0.0255(4) 0.0246(4) 0.0184(4) 0.0003(3) 0.0060(3) -0.0007(4)
N1A 0.0208(7) 0.0205(8) 0.0165(7) 0.0026(6) 0.0055(6) -0.0020(6)
N2A 0.0219(7) 0.0187(8) 0.0159(7) 0.0017(6) 0.0039(6) 0.0001(6)
O1A 0.0208(7) 0.0327(9) 0.0153(7) -0.0018(6) 0.0007(6) -0.0056(6)
O2A 0.0165(7) 0.0336(9) 0.0180(8) 0.0014(6) 0.0033(6) -0.0090(6)
O3A 0.0182(7) 0.0333(9) 0.0188(8) -0.0001(6) 0.0048(6) -0.0071(6)
O4A 0.0212(7) 0.0298(8) 0.0193(7) 0.0018(6) 0.0066(6) -0.0016(6)
C1A 0.0321(12) 0.0372(13) 0.0210(11) 0.0000(9) 0.0037(9) 0.0004(10)
C2A 0.0265(11) 0.0231(11) 0.0206(10) -0.0002(8) -0.0002(9) -0.0032(9)
C3A 0.0176(9) 0.0192(9) 0.0197(10) 0.0025(7) 0.0044(7) -0.0015(8)
C4A 0.0139(8) 0.0181(9) 0.0200(10) 0.0017(7) 0.0033(7) -0.0023(7)
C5A 0.0171(9) 0.0221(10) 0.0229(10) 0.0023(8) 0.0073(8) -0.0027(7)
C6A 0.0239(10) 0.0297(11) 0.0289(11) 0.0001(9) 0.0121(9) -0.0081(9)
C7A 0.0215(10) 0.0351(12) 0.0339(13) 0.0002(9) 0.0125(9) -0.0102(9)
C8A 0.0195(9) 0.0237(10) 0.0259(10) -0.0005(8) 0.0043(8) -0.0045(8)
C9A 0.0221(9) 0.0218(9) 0.0202(8) 0.0030(7) 0.0084(7) -0.0008(7)
C10A 0.0223(7) 0.0187(8) 0.0151(7) 0.0008(6) 0.0030(6) -0.0024(6)
C11A 0.0290(10) 0.0274(10) 0.0208(9) 0.0019(7) 0.0081(7) -0.0044(8)
C12A 0.0367(10) 0.0290(10) 0.0166(7) -0.0001(7) 0.0077(7) -0.0042(8)
C13A 0.0310(9) 0.0258(9) 0.0213(8) -0.0014(7) 0.0073(7) -0.0009(8)
C14A 0.0237(9) 0.0218(9) 0.0196(9) -0.0032(7) 0.0035(7) -0.0031(7)
C15A 0.0212(7) 0.0173(8) 0.0183(7) 0.0012(6) 0.0047(6) 0.0001(6)
C16A 0.0224(9) 0.0211(9) 0.0195(8) -0.0017(7) 0.0029(7) -0.0056(7)
C17A 0.0168(9) 0.0233(10) 0.0219(10) 0.0000(8) 0.0041(8) -0.0045(8)
C18A 0.0143(8) 0.0218(10) 0.0211(10) 0.0035(8) 0.0052(7) -0.0032(7)
C19A 0.0196(9) 0.0207(9) 0.0175(9) 0.0010(7) 0.0050(7) 0.0003(8)
C20A 0.0192(9) 0.0223(10) 0.0292(11) 0.0048(8) 0.0101(8) -0.0004(8)
C21A 0.0176(9) 0.0238(11) 0.0320(12) 0.0007(8) 0.0049(8) -0.0063(8)
C22A 0.0201(10) 0.0260(11) 0.0266(11) -0.0003(9) 0.0053(8) -0.0075(8)
C23A 0.0313(11) 0.0303(12) 0.0196(10) -0.0010(8) 0.0099(9) -0.0004(9)
C24A 0.0396(14) 0.0620(19) 0.0231(12) -0.0015(12) 0.0091(11) 0.0017(13)
Cl1A 0.0206(2) 0.0234(2) 0.0247(2) -0.00103(18) 0.00458(19) 0.00124(18)
O10A 0.0349(10) 0.0228(9) 0.0726(16) -0.0083(9) 0.0069(10) 0.0008(8)
O11A 0.0391(11) 0.0735(16) 0.0294(11) 0.0180(11) 0.0045(9) -0.0002(11)
O12A 0.0315(9) 0.0468(12) 0.0415(11) -0.0004(9) 0.0152(8) 0.0110(9)
O13A 0.0232(8) 0.0364(10) 0.0343(9) -0.0039(7) 0.0005(7) -0.0046(7)
O20A 0.0392(9) 0.0313(9) 0.0325(10) 0.0058(7) -0.0038(8) -0.0030(7)
C30A 0.0421(14) 0.0236(11) 0.0631(19) 0.0027(11) -0.0113(12) 0.0016(10)
Cu1B 0.01338(10) 0.02414(12) 0.01547(11) 0.00140(9) 0.00267(8) -0.00303(9)
Na1B 0.0249(4) 0.0235(4) 0.0203(4) -0.0003(3) 0.0058(4) -0.0019(4)
N1B 0.0168(7) 0.0223(8) 0.0175(7) 0.0017(6) 0.0032(5) 0.0006(6)
N2B 0.0162(7) 0.0205(8) 0.0173(7) 0.0022(6) 0.0015(5) -0.0002(6)
O1B 0.0207(7) 0.0283(8) 0.0188(8) -0.0006(6) 0.0036(6) -0.0081(6)
O2B 0.0155(7) 0.0344(9) 0.0177(8) 0.0003(6) 0.0047(6) -0.0065(6)
O3B 0.0154(7) 0.0333(9) 0.0184(8) 0.0005(6) 0.0034(6) -0.0084(6)
O4B 0.0219(7) 0.0314(8) 0.0189(8) 0.0008(6) 0.0064(6) -0.0036(6)
C1B 0.0378(13) 0.0391(14) 0.0194(11) 0.0001(10) 0.0024(10) -0.0033(11)
C2B 0.0276(11) 0.0240(11) 0.0201(10) -0.0015(8) -0.0022(9) -0.0037(9)
C3B 0.0184(9) 0.0173(9) 0.0229(10) 0.0007(7) 0.0043(8) 0.0000(8)
C4B 0.0163(9) 0.0205(10) 0.0215(10) 0.0036(8) 0.0040(8) -0.0003(8)
C5B 0.0172(9) 0.0190(9) 0.0218(10) 0.0000(7) 0.0050(7) -0.0027(7)
C6B 0.0209(9) 0.0272(11) 0.0317(11) -0.0011(8) 0.0142(9) -0.0051(8)
C7B 0.0218(10) 0.0281(11) 0.0382(13) -0.0053(9) 0.0129(9) -0.0091(8)
C8B 0.0169(9) 0.0205(9) 0.0310(11) -0.0013(8) 0.0039(8) -0.0038(7)
C9B 0.0213(9) 0.0228(9) 0.0201(8) 0.0000(7) 0.0085(7) -0.0013(7)
C10B 0.0193(7) 0.0188(8) 0.0190(7) -0.0002(6) 0.0026(6) 0.0006(6)
C11B 0.0260(9) 0.0299(11) 0.0194(8) -0.0010(7) 0.0093(7) -0.0005(8)
C12B 0.0295(9) 0.0355(11) 0.0246(8) -0.0047(7) 0.0087(7) 0.0028(8)
C13B 0.0281(9) 0.0355(11) 0.0178(8) -0.0042(7) 0.0020(7) 0.0043(8)
C14B 0.0236(9) 0.0251(10) 0.0203(9) -0.0018(7) 0.0024(7) 0.0003(7)
C15B 0.0180(7) 0.0203(8) 0.0178(7) 0.0029(6) 0.0030(5) 0.0016(6)
C16B 0.0161(8) 0.0211(9) 0.0216(9) 0.0004(7) 0.0008(6) -0.0011(7)
C17B 0.0178(9) 0.0192(9) 0.0232(10) 0.0026(8) 0.0050(8) -0.0013(8)
C18B 0.0177(9) 0.0189(10) 0.0210(10) 0.0031(8) 0.0037(8) 0.0012(8)
C19B 0.0166(8) 0.0169(9) 0.0258(10) 0.0043(8) 0.0057(7) -0.0003(7)
C20B 0.0217(10) 0.0203(10) 0.0279(11) 0.0042(8) 0.0086(8) 0.0000(8)
C21B 0.0170(9) 0.0231(10) 0.0345(12) 0.0075(9) 0.0088(8) -0.0019(8)
C22B 0.0167(9) 0.0209(10) 0.0284(12) 0.0013(8) -0.0001(8) -0.0034(8)
C23B 0.0338(12) 0.0301(12) 0.0283(12) 0.0020(9) 0.0177(10) -0.0020(10)
C24B 0.0446(15) 0.0545(18) 0.0231(12) -0.0024(11) 0.0085(11) -0.0077(13)
Cl1B 0.0222(2) 0.0264(2) 0.0234(2) -0.00259(19) 0.00456(19) -0.00284(19)
O10B 0.0385(10) 0.0263(10) 0.0751(16) -0.0136(10) 0.0119(11) 0.0002(8)
O11B 0.0553(14) 0.090(2) 0.0289(11) 0.0181(13) -0.0010(10) -0.0195(14)
O12B 0.0257(8) 0.0453(12) 0.0493(12) -0.0092(9) 0.0115(8) 0.0048(8)
O13B 0.0239(8) 0.0389(10) 0.0308(9) -0.0027(7) 0.0045(7) -0.0069(7)
O20B 0.0385(9) 0.0290(9) 0.0297(9) 0.0039(7) -0.0016(7) -0.0059(7)
C30B 0.0436(14) 0.0289(12) 0.0449(14) -0.0018(10) -0.0038(11) -0.0024(10)
O40 0.0748(16) 0.0373(12) 0.0337(11) -0.0070(8) -0.0116(10) 0.0031(11)
C40 0.070(2) 0.0424(16) 0.0475(17) -0.0085(13) -0.0018(15) 0.0052(15)
O50 0.0461(10) 0.0383(11) 0.0328(10) -0.0025(8) 0.0014(8) 0.0002(8)
C50 0.0543(17) 0.0476(17) 0.0474(17) -0.0014(13) -0.0058(13) 0.0096(14)

loop_
_atom_type_symbol
_atom_type_description
_atom_type_scat_dispersion_real
_atom_type_scat_dispersion_imag
_atom_type_scat_source
C C 0.0033 0.0016 'International Tables Vol C Tables 4.2.6.8 and 6.1.1.4'
H H 0.0000 0.0000 'International Tables Vol C Tables 4.2.6.8 and 6.1.1.4'
N N 0.0061 0.0033 'International Tables Vol C Tables 4.2.6.8 and 6.1.1.4'
O O 0.0106 0.0060 'International Tables Vol C Tables 4.2.6.8 and 6.1.1.4'
Na Na 0.0362 0.0249 'International Tables Vol C Tables 4.2.6.8 and 6.1.1.4'
Cl Cl 0.1484 0.1585 'International Tables Vol C Tables 4.2.6.8 and 6.1.1.4'
Cu Cu 0.3201 1.2651 'International Tables Vol C Tables 4.2.6.8 and 6.1.1.4'

loop_
_geom_angle_atom_site_label_1
_geom_angle_atom_site_label_2
_geom_angle_atom_site_label_3
_geom_angle
O2A Cu1A O3A 86.54(8)
O2A Cu1A N1A 94.90(8)
O3A Cu1A N1A 176.26(8)
O2A Cu1A N2A 174.20(8)
O3A Cu1A N2A 93.67(8)
N1A Cu1A N2A 85.24(8)
O2A Cu1A Na1A 42.10(6)
O3A Cu1A Na1A 44.45(6)
N1A Cu1A Na1A 136.85(6)
N2A Cu1A Na1A 137.88(6)
O2A Na1A O10A 116.35(9)
O2A Na1A O3A 68.49(7)
O10A Na1A O3A 121.85(8)
O2A Na1A O20A 105.25(8)
O10A Na1A O20A 131.21(10)
O3A Na1A O20A 95.78(8)
O2A Na1A O1A 63.22(7)
O10A Na1A O1A 85.80(8)
O3A Na1A O1A 131.36(7)
O20A Na1A O1A 91.40(8)
O2A Na1A O4A 128.51(7)
O10A Na1A O4A 88.19(8)
O3A Na1A O4A 60.24(7)
O20A Na1A O4A 84.99(7)
O1A Na1A O4A 168.27(6)
O2A Na1A Cu1A 33.79(5)
O10A Na1A Cu1A 125.56(8)
O3A Na1A Cu1A 34.71(5)
O20A Na1A Cu1A 103.16(7)
O1A Na1A Cu1A 96.88(6)
O4A Na1A Cu1A 94.81(6)
C9A N1A C10A 122.95(17)
C9A N1A Cu1A 125.02(15)
C10A N1A Cu1A 111.96(13)
C16A N2A C15A 123.43(19)
C16A N2A Cu1A 125.56(16)
C15A N2A Cu1A 111.00(13)
C3A O1A C2A 116.76(19)
C3A O1A Na1A 115.80(14)
C2A O1A Na1A 126.84(15)
C4A O2A Cu1A 126.28(15)
C4A O2A Na1A 129.60(15)
Cu1A O2A Na1A 104.11(8)
C18A O3A Cu1A 125.78(15)
C18A O3A Na1A 132.44(15)
Cu1A O3A Na1A 100.85(8)
C19A O4A C23A 116.1(2)
C19A O4A Na1A 115.80(14)
C23A O4A Na1A 128.01(15)
C2A C1A H1A1 109.5
C2A C1A H1A2 109.5
H1A1 C1A H1A2 109.5
C2A C1A H1A3 109.5
H1A1 C1A H1A3 109.5
H1A2 C1A H1A3 109.5
O1A C2A C1A 106.9(2)
O1A C2A H2AA 110.3
C1A C2A H2AA 110.3
O1A C2A H2AB 110.3
C1A C2A H2AB 110.3
H2AA C2A H2AB 108.6
O1A C3A C8A 125.3(2)
O1A C3A C4A 113.4(2)
C8A C3A C4A 121.3(2)
O2A C4A C5A 124.9(2)
O2A C4A C3A 117.6(2)
C5A C4A C3A 117.5(2)
C4A C5A C6A 119.8(2)
C4A C5A C9A 122.9(2)
C6A C5A C9A 117.3(2)
C7A C6A C5A 121.0(2)
C7A C6A H6AA 119.5
C5A C6A H6AA 119.5
C6A C7A C8A 120.4(2)
C6A C7A H7AA 119.8
C8A C7A H7AA 119.8
C3A C8A C7A 120.1(2)
C3A C8A H8AA 120.0
C7A C8A H8AA 120.0
N1A C9A C5A 125.8(2)
N1A C9A H9AA 117.1
C5A C9A H9AA 117.1
N1A C10A C11A 116.15(16)
N1A C10A C15A 106.59(14)
C11A C10A C15A 111.08(16)
N1A C10A H10A 107.6
C11A C10A H10A 107.6
C15A C10A H10A 107.6
C10A C11A C12A 110.00(18)
C10A C11A H11A 109.7
C12A C11A H11A 109.7
C10A C11A H11B 109.7
C12A C11A H11B 109.7
H11A C11A H11B 108.2
C13A C12A C11A 111.44(16)
C13A C12A H12A 109.3
C11A C12A H12A 109.3
C13A C12A H12B 109.3
C11A C12A H12B 109.3
H12A C12A H12B 108.0
C12A C13A C14A 111.82(17)
C12A C13A H13A 109.3
C14A C13A H13A 109.3
C12A C13A H13B 109.3
C14A C13A H13B 109.3
H13A C13A H13B 107.9
C15A C14A C13A 108.93(17)
C15A C14A H14A 109.9
C13A C14A H14A 109.9
C15A C14A H14B 109.9
C13A C14A H14B 109.9
H14A C14A H14B 108.3
N2A C15A C10A 106.64(15)
N2A C15A C14A 116.43(16)
C10A C15A C14A 111.05(15)
N2A C15A H15A 107.4
C10A C15A H15A 107.4
C14A C15A H15A 107.4
N2A C16A C17A 125.4(2)
N2A C16A H16A 117.3
C17A C16A H16A 117.3
C22A C17A C18A 120.3(2)
C22A C17A C16A 117.2(2)
C18A C17A C16A 122.5(2)
O3A C18A C17A 125.1(2)
O3A C18A C19A 117.7(2)
C17A C18A C19A 117.2(2)
C20A C19A O4A 125.2(2)
C20A C19A C18A 121.3(2)
O4A C19A C18A 113.4(2)
C19A C20A C21A 120.2(2)
C19A C20A H20A 119.9
C21A C20A H20A 119.9
C22A C21A C20A 120.0(2)
C22A C21A H21A 120.0
C20A C21A H21A 120.0
C21A C22A C17A 120.7(2)
C21A C22A H22A 119.6
C17A C22A H22A 119.6
O4A C23A C24A 107.3(2)
O4A C23A H23A 110.2
C24A C23A H23A 110.2
O4A C23A H23B 110.2
C24A C23A H23B 110.2
H23A C23A H23B 108.5
C23A C24A H24A 109.5
C23A C24A H24B 109.5
H24A C24A H24B 109.5
C23A C24A H24C 109.5
H24A C24A H24C 109.5
H24B C24A H24C 109.5
O11A Cl1A O12A 109.36(14)
O11A Cl1A O10A 110.72(17)
O12A Cl1A O10A 108.19(14)
O11A Cl1A O13A 110.04(15)
O12A Cl1A O13A 109.87(13)
O10A Cl1A O13A 108.62(13)
Cl1A O10A Na1A 149.80(17)
C30A O20A Na1A 114.12(16)
C30A O20A H2A 106(3)
Na1A O20A H2A 121(3)
O20A C30A H30A 109.5
O20A C30A H30B 109.5
H30A C30A H30B 109.5
O20A C30A H30C 109.5
H30A C30A H30C 109.5
H30B C30A H30C 109.5
O2B Cu1B O3B 86.42(8)
O2B Cu1B N1B 94.48(8)
O3B Cu1B N1B 172.18(8)
O2B Cu1B N2B 175.98(8)
O3B Cu1B N2B 94.60(8)
N1B Cu1B N2B 85.04(8)
O2B Cu1B Na1B 42.07(6)
O3B Cu1B Na1B 44.37(6)
N1B Cu1B Na1B 136.21(6)
N2B Cu1B Na1B 138.71(6)
O2B Na1B O10B 119.63(9)
O2B Na1B O20B 102.46(8)
O10B Na1B O20B 130.28(10)
O2B Na1B O3B 68.28(7)
O10B Na1B O3B 120.06(9)
O20B Na1B O3B 98.48(8)
O2B Na1B O1B 63.40(7)
O10B Na1B O1B 88.11(8)
O20B Na1B O1B 88.28(7)
O3B Na1B O1B 131.51(7)
O2B Na1B O4B 128.76(7)
O10B Na1B O4B 87.59(8)
O20B Na1B O4B 85.46(7)
O3B Na1B O4B 60.48(6)
O1B Na1B O4B 167.36(6)
O2B Na1B Cu1B 33.84(5)
O10B Na1B Cu1B 126.26(8)
O20B Na1B Cu1B 103.39(6)
O3B Na1B Cu1B 34.45(5)
O1B Na1B Cu1B 97.20(6)
O4B Na1B Cu1B 94.92(6)
C9B N1B C10B 123.35(17)
C9B N1B Cu1B 125.37(15)
C10B N1B Cu1B 111.25(13)
C16B N2B C15B 122.40(18)
C16B N2B Cu1B 125.34(16)
C15B N2B Cu1B 112.24(12)
C3B O1B C2B 117.96(19)
C3B O1B Na1B 115.05(14)
C2B O1B Na1B 126.67(15)
C4B O2B Cu1B 126.45(15)
C4B O2B Na1B 129.45(15)
Cu1B O2B Na1B 104.09(8)
C18B O3B Cu1B 126.54(15)
C18B O3B Na1B 131.91(15)
Cu1B O3B Na1B 101.19(8)
C19B O4B C23B 116.7(2)
C19B O4B Na1B 115.72(14)
C23B O4B Na1B 127.53(16)
C2B C1B H1B1 109.5
C2B C1B H1B2 109.5
H1B1 C1B H1B2 109.5
C2B C1B H1B3 109.5
H1B1 C1B H1B3 109.5
H1B2 C1B H1B3 109.5
O1B C2B C1B 107.6(2)
O1B C2B H2BA 110.2
C1B C2B H2BA 110.2
O1B C2B H2BB 110.2
C1B C2B H2BB 110.2
H2BA C2B H2BB 108.5
C8B C3B O1B 124.0(2)
C8B C3B C4B 121.7(2)
O1B C3B C4B 114.2(2)
O2B C4B C5B 124.7(2)
O2B C4B C3B 117.6(2)
C5B C4B C3B 117.7(2)
C4B C5B C6B 120.0(2)
C4B C5B C9B 123.0(2)
C6B C5B C9B 116.8(2)
C7B C6B C5B 120.9(2)
C7B C6B H6BA 119.5
C5B C6B H6BA 119.5
C6B C7B C8B 119.9(2)
C6B C7B H7BA 120.0
C8B C7B H7BA 120.0
C3B C8B C7B 119.7(2)
C3B C8B H8BA 120.1
C7B C8B H8BA 120.1
N1B C9B C5B 124.9(2)
N1B C9B H9BA 117.6
C5B C9B H9BA 117.6
N1B C10B C11B 116.58(17)
N1B C10B C15B 106.92(14)
C11B C10B C15B 111.40(15)
N1B C10B H10B 107.2
C11B C10B H10B 107.2
C15B C10B H10B 107.2
C10B C11B C12B 109.16(18)
C10B C11B H11C 109.8
C12B C11B H11C 109.8
C10B C11B H11D 109.8
C12B C11B H11D 109.8
H11C C11B H11D 108.3
C13B C12B C11B 111.77(16)
C13B C12B H12C 109.3
C11B C12B H12C 109.3
C13B C12B H12D 109.3
C11B C12B H12D 109.3
H12C C12B H12D 107.9
C12B C13B C14B 111.93(16)
C12B C13B H13C 109.2
C14B C13B H13C 109.2
C12B C13B H13D 109.2
C14B C13B H13D 109.2
H13C C13B H13D 107.9
C15B C14B C13B 110.38(19)
C15B C14B H14C 109.6
C13B C14B H14C 109.6
C15B C14B H14D 109.6
C13B C14B H14D 109.6
H14C C14B H14D 108.1
N2B C15B C14B 116.50(17)
N2B C15B C10B 105.97(14)
C14B C15B C10B 111.19(15)
N2B C15B H15B 107.6
C14B C15B H15B 107.6
C10B C15B H15B 107.6
N2B C16B C17B 125.6(2)
N2B C16B H16B 117.2
C17B C16B H16B 117.2
C22B C17B C18B 120.3(2)
C22B C17B C16B 117.1(2)
C18B C17B C16B 122.6(2)
O3B C18B C17B 125.3(2)
O3B C18B C19B 117.4(2)
C17B C18B C19B 117.3(2)
O4B C19B C20B 125.0(2)
O4B C19B C18B 114.0(2)
C20B C19B C18B 121.0(2)
C19B C20B C21B 120.5(2)
C19B C20B H20B 119.8
C21B C20B H20B 119.8
C22B C21B C20B 120.1(2)
C22B C21B H21B 119.9
C20B C21B H21B 119.9
C21B C22B C17B 120.8(2)
C21B C22B H22B 119.6
C17B C22B H22B 119.6
O4B C23B C24B 108.1(2)
O4B C23B H23C 110.1
C24B C23B H23C 110.1
O4B C23B H23D 110.1
C24B C23B H23D 110.1
H23C C23B H23D 108.4
C23B C24B H24D 109.5
C23B C24B H24E 109.5
H24D C24B H24E 109.5
C23B C24B H24F 109.5
H24D C24B H24F 109.5
H24E C24B H24F 109.5
O12B Cl1B O11B 109.72(17)
O12B Cl1B O10B 108.19(15)
O11B Cl1B O10B 110.78(19)
O12B Cl1B O13B 109.70(13)
O11B Cl1B O13B 109.89(15)
O10B Cl1B O13B 108.53(13)
Cl1B O10B Na1B 147.19(17)
C30B O20B Na1B 116.15(16)
C30B O20B H2B 112(3)
Na1B O20B H2B 124(3)
O20B C30B H30D 109.5
O20B C30B H30E 109.5
H30D C30B H30E 109.5
O20B C30B H30F 109.5
H30D C30B H30F 109.5
H30E C30B H30F 109.5
C40 O40 H40 109.5
O40 C40 H40A 109.5
O40 C40 H40B 109.5
H40A C40 H40B 109.5
O40 C40 H40C 109.5
H40A C40 H40C 109.5
H40B C40 H40C 109.5
C50 O50 H50 109.5
O50 C50 H50A 109.5
O50 C50 H50B 109.5
H50A C50 H50B 109.5
O50 C50 H50C 109.5
H50A C50 H50C 109.5
H50B C50 H50C 109.5

loop_
_geom_bond_atom_site_label_1
_geom_bond_atom_site_label_2
_geom_bond_distance
Cu1A O2A 1.8805(19)
Cu1A O3A 1.9012(18)
Cu1A N1A 1.9264(18)
Cu1A N2A 1.934(2)
Cu1A Na1A 3.2794(13)
Na1A O2A 2.267(2)
Na1A O10A 2.329(2)
Na1A O3A 2.338(2)
Na1A O20A 2.346(2)
Na1A O1A 2.629(2)
Na1A O4A 2.765(2)
N1A C9A 1.284(3)
N1A C10A 1.475(2)
N2A C16A 1.274(3)
N2A C15A 1.475(2)
O1A C3A 1.368(3)
O1A C2A 1.444(3)
O2A C4A 1.309(3)
O3A C18A 1.308(3)
O4A C19A 1.373(3)
O4A C23A 1.434(3)
C1A C2A 1.507(4)
C1A H1A1 0.9800
C1A H1A2 0.9800
C1A H1A3 0.9800
C2A H2AA 0.9900
C2A H2AB 0.9900
C3A C8A 1.374(3)
C3A C4A 1.432(3)
C4A C5A 1.414(3)
C5A C6A 1.416(3)
C5A C9A 1.428(3)
C6A C7A 1.362(4)
C6A H6AA 0.9500
C7A C8A 1.402(4)
C7A H7AA 0.9500
C8A H8AA 0.9500
C9A H9AA 0.9500
C10A C11A 1.516(3)
C10A C15A 1.526(2)
C10A H10A 1.0000
C11A C12A 1.527(3)
C11A H11A 0.9900
C11A H11B 0.9900
C12A C13A 1.519(3)
C12A H12A 0.9900
C12A H12B 0.9900
C13A C14A 1.535(3)
C13A H13A 0.9900
C13A H13B 0.9900
C14A C15A 1.528(3)
C14A H14A 0.9900
C14A H14B 0.9900
C15A H15A 1.0000
C16A C17A 1.443(3)
C16A H16A 0.9500
C17A C22A 1.412(3)
C17A C18A 1.412(3)
C18A C19A 1.431(3)
C19A C20A 1.372(3)
C20A C21A 1.406(4)
C20A H20A 0.9500
C21A C22A 1.367(4)
C21A H21A 0.9500
C22A H22A 0.9500
C23A C24A 1.501(4)
C23A H23A 0.9900
C23A H23B 0.9900
C24A H24A 0.9800
C24A H24B 0.9800
C24A H24C 0.9800
Cl1A O11A 1.425(2)
Cl1A O12A 1.4294(19)
Cl1A O10A 1.430(2)
Cl1A O13A 1.449(2)
O20A C30A 1.411(4)
O20A H2A 0.819(18)
C30A H30A 0.9800
C30A H30B 0.9800
C30A H30C 0.9800
Cu1B O2B 1.8867(19)
Cu1B O3B 1.8947(18)
Cu1B N1B 1.9200(18)
Cu1B N2B 1.9354(19)
Cu1B Na1B 3.2860(13)
Na1B O2B 2.270(2)
Na1B O10B 2.327(2)
Na1B O20B 2.336(2)
Na1B O3B 2.342(2)
Na1B O1B 2.624(2)
Na1B O4B 2.745(2)
N1B C9B 1.285(3)
N1B C10B 1.466(2)
N2B C16B 1.281(3)
N2B C15B 1.474(2)
O1B C3B 1.379(3)
O1B C2B 1.430(3)
O2B C4B 1.308(3)
O3B C18B 1.302(3)
O4B C19B 1.367(3)
O4B C23B 1.431(3)
C1B C2B 1.494(4)
C1B H1B1 0.9800
C1B H1B2 0.9800
C1B H1B3 0.9800
C2B H2BA 0.9900
C2B H2BB 0.9900
C3B C8B 1.377(3)
C3B C4B 1.414(3)
C4B C5B 1.409(3)
C5B C6B 1.410(3)
C5B C9B 1.443(3)
C6B C7B 1.368(4)
C6B H6BA 0.9500
C7B C8B 1.407(4)
C7B H7BA 0.9500
C8B H8BA 0.9500
C9B H9BA 0.9500
C10B C11B 1.518(3)
C10B C15B 1.532(2)
C10B H10B 1.0000
C11B C12B 1.532(3)
C11B H11C 0.9900
C11B H11D 0.9900
C12B C13B 1.523(3)
C12B H12C 0.9900
C12B H12D 0.9900
C13B C14B 1.531(3)
C13B H13C 0.9900
C13B H13D 0.9900
C14B C15B 1.515(3)
C14B H14C 0.9900
C14B H14D 0.9900
C15B H15B 1.0000
C16B C17B 1.448(3)
C16B H16B 0.9500
C17B C22B 1.414(3)
C17B C18B 1.416(3)
C18B C19B 1.428(3)
C19B C20B 1.383(3)
C20B C21B 1.397(4)
C20B H20B 0.9500
C21B C22B 1.366(4)
C21B H21B 0.9500
C22B H22B 0.9500
C23B C24B 1.507(4)
C23B H23C 0.9900
C23B H23D 0.9900
C24B H24D 0.9800
C24B H24E 0.9800
C24B H24F 0.9800
Cl1B O12B 1.425(2)
Cl1B O11B 1.431(2)
Cl1B O10B 1.438(2)
Cl1B O13B 1.440(2)
O20B C30B 1.394(4)
O20B H2B 0.796(18)
C30B H30D 0.9800
C30B H30E 0.9800
C30B H30F 0.9800
O40 C40 1.404(4)
O40 H40 0.8400
C40 H40A 0.9800
C40 H40B 0.9800
C40 H40C 0.9800
O50 C50 1.404(4)
O50 H50 0.8400
C50 H50A 0.9800
C50 H50B 0.9800
C50 H50C 0.9800
